data_2238598
loop_
_publ_author_name
'Yamin, Bohari M.'
'Yusof, Diyana'
'Hasbullah, Siti Aishah'

_publ_section_title
;
 3-Chloro-<i>N</i>-[<i>N</i>-(furan-2-carbonyl)hydrazinocarbothioyl]benzamide
;
_journal_coeditor_code BG2516
_journal_issue 10
_journal_name_full 'Acta Crystallographica Section E'
_journal_page_first o1567
_journal_paper_doi 10.1107/S1600536813025440
_journal_volume 69
_journal_year 2013
_chemical_formula_iupac 'C13 H10 Cl N3 O3 S'
_chemical_formula_moiety 'C13 H10 Cl N3 O3 S'
_chemical_formula_sum 'C13 H10 Cl N3 O3 S'
_chemical_formula_weight 323.75
_chemical_name_systematic
;
3-Chloro-<i>N</i>-[<i>N</i>-(furan-2-carbonyl)hydrazinocarbothioyl]benzamide
;
_space_group_IT_number 61
_symmetry_cell_setting orthorhombic
_symmetry_space_group_name_Hall '-P 2ac 2ab'
_symmetry_space_group_name_H-M 'P b c a'
_atom_sites_solution_hydrogens geom
_atom_sites_solution_primary direct
_atom_sites_solution_secondary difmap
_audit_creation_method SHELXL-97
_cell_angle_alpha 90.00
_cell_angle_beta 90.00
_cell_angle_gamma 90.00
_cell_formula_units_Z 8
_cell_length_a 7.286(4)
_cell_length_b 15.148(8)
_cell_length_c 25.840(14)
_cell_measurement_reflns_used 1801
_cell_measurement_temperature 298(2)
_cell_measurement_theta_max 25.0
_cell_measurement_theta_min 1.5
_cell_volume 2852(3)
_computing_cell_refinement 'SAINT (Bruker, 2000)'
_computing_data_collection 'SMART (Bruker, 2000)'
_computing_data_reduction 'SAINT (Bruker, 2000)'
_computing_molecular_graphics 'SHELXTL (Sheldrick, 2008)'
_computing_publication_material
;
SHELXTL (Sheldrick, 2008) and PLATON (Spek, 2009)
;
_computing_structure_refinement 'SHELXTL (Sheldrick, 2008)'
_computing_structure_solution 'SHELXTL (Sheldrick, 2008)'
_diffrn_ambient_temperature 298(2)
_diffrn_detector_area_resol_mean 83.66
_diffrn_measured_fraction_theta_full 1.00
_diffrn_measured_fraction_theta_max 1.00
_diffrn_measurement_device_type
;
Bruker SMART APEX CCD area-detector diffractometer
;
_diffrn_measurement_method '\w scan'
_diffrn_radiation_monochromator graphite
_diffrn_radiation_source 'fine-focus sealed tube'
_diffrn_radiation_type MoK\a
_diffrn_radiation_wavelength 0.71073
_diffrn_reflns_av_R_equivalents 0.0819
_diffrn_reflns_av_sigmaI/netI 0.0941
_diffrn_reflns_limit_h_max 8
_diffrn_reflns_limit_h_min -8
_diffrn_reflns_limit_k_max 18
_diffrn_reflns_limit_k_min -18
_diffrn_reflns_limit_l_max 20
_diffrn_reflns_limit_l_min -30
_diffrn_reflns_number 15224
_diffrn_reflns_theta_full 25.00
_diffrn_reflns_theta_max 25.00
_diffrn_reflns_theta_min 1.58
_diffrn_standards_decay_% 0
_diffrn_standards_interval_count 0
_diffrn_standards_interval_time 0
_diffrn_standards_number 0
_exptl_absorpt_coefficient_mu 0.427
_exptl_absorpt_correction_T_max 0.9505
_exptl_absorpt_correction_T_min 0.8149
_exptl_absorpt_correction_type multi-scan
_exptl_absorpt_process_details '(SADABS; Bruker, 2000)'
_exptl_crystal_colour colourless
_exptl_crystal_density_diffrn 1.508
_exptl_crystal_density_method 'not measured'
_exptl_crystal_description block
_exptl_crystal_F_000 1328
_exptl_crystal_size_max 0.50
_exptl_crystal_size_mid 0.49
_exptl_crystal_size_min 0.12
_refine_diff_density_max 0.24
_refine_diff_density_min -0.19
_refine_ls_extinction_method none
_refine_ls_goodness_of_fit_ref 1.020
_refine_ls_hydrogen_treatment constr
_refine_ls_matrix_type full
_refine_ls_number_parameters 190
_refine_ls_number_reflns 2507
_refine_ls_number_restraints 0
_refine_ls_restrained_S_all 1.020
_refine_ls_R_factor_all 0.0733
_refine_ls_R_factor_gt 0.0446
_refine_ls_shift/su_max_lt 0.001
_refine_ls_shift/su_mean 0.000
_refine_ls_structure_factor_coef Fsqd
_refine_ls_weighting_details 'calc w=1/[\s^2^(Fo^2^)+(0.0000P)^2^+1.0899P] where P=(Fo^2^+2Fc^2^)/3'
_refine_ls_weighting_scheme calc
_refine_ls_wR_factor_gt 0.1010
_refine_ls_wR_factor_ref 0.1165
_reflns_number_gt 1723
_reflns_number_total 2507
_reflns_threshold_expression I>2sigma(I)
_cod_data_source_file bg2516.cif
_cod_data_source_block I
_cod_original_sg_symbol_Hall '-P 2ac 2ab '
_cod_database_code 2238598

loop_
_symmetry_equiv_pos_as_xyz
'x, y, z'
'-x+1/2, -y, z+1/2'
'x+1/2, -y+1/2, -z'
'-x, y+1/2, -z+1/2'
'-x, -y, -z'
'x-1/2, y, -z-1/2'
'-x-1/2, y-1/2, z'
'x, -y-1/2, z-1/2'

loop_
_atom_site_type_symbol
_atom_site_label
_atom_site_fract_x
_atom_site_fract_y
_atom_site_fract_z
_atom_site_U_iso_or_equiv
_atom_site_adp_type
_atom_site_calc_flag
_atom_site_refinement_flags
_atom_site_occupancy
_atom_site_symmetry_multiplicity
Cl Cl1 0.98435(14) -0.08651(5) -0.18005(3) 0.0735(3) Uani d . 1 1
O O1 0.7448(3) 0.04610(12) -0.00613(7) 0.0591(6) Uani d . 1 1
O O2 0.6645(3) 0.25070(11) 0.08567(7) 0.0509(5) Uani d . 1 1
O O3 0.4281(3) 0.21465(12) 0.20364(7) 0.0509(5) Uani d . 1 1
N N1 0.7094(3) -0.06226(13) 0.05323(8) 0.0436(6) Uani d . 1 1
H H1A 0.7296 -0.1173 0.0592 0.052 Uiso calc R 1 1
N N2 0.6422(3) 0.07378(13) 0.08781(8) 0.0419(6) Uani d . 1 1
H H2A 0.6885 0.0964 0.0602 0.050 Uiso calc R 1 1
N N3 0.5717(3) 0.12697(13) 0.12567(9) 0.0461(6) Uani d . 1 1
H H3A 0.5170 0.1039 0.1519 0.055 Uiso calc R 1 1
C C1 0.8615(4) -0.06793(17) -0.08220(11) 0.0436(7) Uani d . 1 1
H H1B 0.8702 -0.0074 -0.0878 0.052 Uiso calc R 1 1
C C2 0.9095(4) -0.12615(18) -0.12060(11) 0.0441(7) Uani d . 1 1
C C3 0.8981(4) -0.21559(17) -0.11338(12) 0.0474(7) Uani d . 1 1
H H3B 0.9332 -0.2543 -0.1395 0.057 Uiso calc R 1 1
C C4 0.8341(5) -0.24695(18) -0.06697(12) 0.0543(8) Uani d . 1 1
H H4A 0.8249 -0.3075 -0.0618 0.065 Uiso calc R 1 1
C C5 0.7834(4) -0.19013(17) -0.02794(11) 0.0510(8) Uani d . 1 1
H H5A 0.7379 -0.2123 0.0031 0.061 Uiso calc R 1 1
C C6 0.8002(4) -0.09970(16) -0.03502(10) 0.0388(6) Uani d . 1 1
C C7 0.7507(4) -0.03252(17) 0.00457(10) 0.0418(7) Uani d . 1 1
C C8 0.6385(4) -0.01326(16) 0.09412(10) 0.0396(6) Uani d . 1 1
C C9 0.5875(4) 0.21534(15) 0.12203(10) 0.0356(6) Uani d . 1 1
C C10 0.5023(4) 0.26306(16) 0.16468(9) 0.0360(6) Uani d . 1 1
C C11 0.4757(4) 0.34892(18) 0.17338(12) 0.0501(8) Uani d . 1 1
H H11A 0.5155 0.3954 0.1527 0.060 Uiso calc R 1 1
C C12 0.3764(5) 0.3558(2) 0.21962(12) 0.0593(9) Uani d . 1 1
H H12A 0.3359 0.4075 0.2353 0.071 Uiso calc R 1 1
C C13 0.3516(5) 0.2743(2) 0.23661(12) 0.0613(9) Uani d . 1 1
H H13A 0.2902 0.2598 0.2670 0.074 Uiso calc R 1 1
S S1 0.55517(13) -0.06141(5) 0.14664(3) 0.0566(3) Uani d . 1 1

loop_
_atom_site_aniso_label
_atom_site_aniso_U_11
_atom_site_aniso_U_22
_atom_site_aniso_U_33
_atom_site_aniso_U_12
_atom_site_aniso_U_13
_atom_site_aniso_U_23
Cl1 0.1084(8) 0.0531(5) 0.0589(6) -0.0122(5) 0.0308(5) -0.0102(4)
O1 0.1014(18) 0.0309(11) 0.0451(12) 0.0079(10) 0.0097(11) 0.0008(9)
O2 0.0729(15) 0.0372(10) 0.0427(11) -0.0040(9) 0.0154(10) 0.0013(9)
O3 0.0632(14) 0.0457(11) 0.0437(12) 0.0032(9) 0.0137(10) 0.0024(9)
N1 0.0614(16) 0.0247(11) 0.0448(14) 0.0032(10) -0.0005(11) -0.0022(10)
N2 0.0572(15) 0.0303(11) 0.0381(13) 0.0018(10) 0.0081(11) -0.0017(10)
N3 0.0648(17) 0.0317(12) 0.0416(13) 0.0010(11) 0.0137(12) -0.0021(10)
C1 0.0508(18) 0.0302(13) 0.0497(18) -0.0015(12) -0.0007(14) -0.0064(12)
C2 0.0432(17) 0.0421(15) 0.0469(17) -0.0036(13) 0.0029(13) -0.0076(13)
C3 0.0535(19) 0.0373(15) 0.0512(18) 0.0082(13) -0.0081(15) -0.0126(13)
C4 0.080(2) 0.0290(14) 0.0535(18) 0.0094(14) -0.0144(16) -0.0050(13)
C5 0.076(2) 0.0367(16) 0.0406(17) 0.0027(14) -0.0108(15) 0.0022(12)
C6 0.0464(17) 0.0300(14) 0.0401(15) 0.0044(11) -0.0074(13) -0.0023(11)
C7 0.0494(17) 0.0344(15) 0.0417(17) 0.0026(12) -0.0064(13) -0.0021(12)
C8 0.0437(16) 0.0315(14) 0.0436(16) 0.0001(12) -0.0046(13) -0.0033(12)
C9 0.0396(16) 0.0306(14) 0.0365(15) 0.0007(11) -0.0035(12) 0.0001(11)
C10 0.0396(16) 0.0354(13) 0.0329(14) -0.0010(12) -0.0013(12) 0.0003(11)
C11 0.065(2) 0.0369(15) 0.0489(18) 0.0036(14) 0.0038(15) -0.0045(13)
C12 0.072(2) 0.0511(19) 0.055(2) 0.0136(16) 0.0045(17) -0.0165(16)
C13 0.062(2) 0.076(2) 0.0457(18) 0.0112(18) 0.0154(16) -0.0076(16)
S1 0.0856(6) 0.0331(4) 0.0513(5) -0.0044(4) 0.0144(4) 0.0026(3)

loop_
_atom_type_symbol
_atom_type_description
_atom_type_scat_dispersion_real
_atom_type_scat_dispersion_imag
_atom_type_scat_source
C C 0.0033 0.0016 'International Tables Vol C Tables 4.2.6.8 and 6.1.1.4'
H H 0.0000 0.0000 'International Tables Vol C Tables 4.2.6.8 and 6.1.1.4'
N N 0.0061 0.0033 'International Tables Vol C Tables 4.2.6.8 and 6.1.1.4'
O O 0.0106 0.0060 'International Tables Vol C Tables 4.2.6.8 and 6.1.1.4'
S S 0.1246 0.1234 'International Tables Vol C Tables 4.2.6.8 and 6.1.1.4'
Cl Cl 0.1484 0.1585 'International Tables Vol C Tables 4.2.6.8 and 6.1.1.4'

loop_
_geom_angle_atom_site_label_1
_geom_angle_atom_site_label_2
_geom_angle_atom_site_label_3
_geom_angle
C10 O3 C13 105.6(2)
C7 N1 C8 127.1(2)
C7 N1 H1A 116.4
C8 N1 H1A 116.4
C8 N2 N3 119.3(2)
C8 N2 H2A 120.4
N3 N2 H2A 120.4
C9 N3 N2 120.2(2)
C9 N3 H3A 119.9
N2 N3 H3A 119.9
C2 C1 C6 119.7(2)
C2 C1 H1B 120.2
C6 C1 H1B 120.2
C3 C2 C1 121.4(3)
C3 C2 Cl1 118.8(2)
C1 C2 Cl1 119.8(2)
C2 C3 C4 118.8(3)
C2 C3 H3B 120.6
C4 C3 H3B 120.6
C3 C4 C5 121.0(3)
C3 C4 H4A 119.5
C5 C4 H4A 119.5
C4 C5 C6 119.8(3)
C4 C5 H5A 120.1
C6 C5 H5A 120.1
C1 C6 C5 119.2(2)
C1 C6 C7 116.5(2)
C5 C6 C7 124.3(3)
O1 C7 N1 121.4(2)
O1 C7 C6 121.3(3)
N1 C7 C6 117.4(2)
N2 C8 N1 115.4(2)
N2 C8 S1 123.0(2)
N1 C8 S1 121.59(18)
O2 C9 N3 122.0(2)
O2 C9 C10 124.2(2)
N3 C9 C10 113.8(2)
C11 C10 O3 110.1(2)
C11 C10 C9 132.3(2)
O3 C10 C9 117.5(2)
C10 C11 C12 106.9(3)
C10 C11 H11A 126.5
C12 C11 H11A 126.5
C13 C12 C11 106.6(3)
C13 C12 H12A 126.7
C11 C12 H12A 126.7
C12 C13 O3 110.9(3)
C12 C13 H13A 124.6
O3 C13 H13A 124.6

loop_
_geom_bond_atom_site_label_1
_geom_bond_atom_site_label_2
_geom_bond_distance
Cl1 C2 1.737(3)
O1 C7 1.223(3)
O2 C9 1.219(3)
O3 C10 1.358(3)
O3 C13 1.362(3)
N1 C7 1.369(3)
N1 C8 1.391(3)
N1 H1A 0.8600
N2 C8 1.329(3)
N2 N3 1.368(3)
N2 H2A 0.8600
N3 C9 1.347(3)
N3 H3A 0.8600
C1 C2 1.373(4)
C1 C6 1.385(4)
C1 H1B 0.9300
C2 C3 1.370(4)
C3 C4 1.372(4)
C3 H3B 0.9300
C4 C5 1.376(4)
C4 H4A 0.9300
C5 C6 1.388(4)
C5 H5A 0.9300
C6 C7 1.488(4)
C8 S1 1.656(3)
C9 C10 1.457(3)
C10 C11 1.334(4)
C11 C12 1.401(4)
C11 H11A 0.9300
C12 C13 1.322(4)
C12 H12A 0.9300
C13 H13A 0.9300

loop_
_geom_hbond_atom_site_label_D
_geom_hbond_atom_site_label_H
_geom_hbond_atom_site_label_A
_geom_hbond_site_symmetry_A
_geom_hbond_distance_DH
_geom_hbond_distance_HA
_geom_hbond_distance_DA
_geom_hbond_angle_DHA
_geom_hbond_publ_flag
N2 H2A O1 1_555 0.86 1.92 2.574(3) 132 yes
N1 H1A O2 7_755 0.86 2.25 3.094(3) 167 yes
C5 H5A O2 7_755 0.93 2.32 3.093(4) 140 yes
C13 H13A Cg 6_556 0.93 2.83 3.516(4) 132 yes

loop_
_geom_torsion_atom_site_label_1
_geom_torsion_atom_site_label_2
_geom_torsion_atom_site_label_3
_geom_torsion_atom_site_label_4
_geom_torsion
C8 N2 N3 C9 174.6(2)
C6 C1 C2 C3 0.0(4)
C6 C1 C2 Cl1 179.4(2)
C1 C2 C3 C4 1.2(4)
Cl1 C2 C3 C4 -178.2(2)
C2 C3 C4 C5 -0.6(5)
C3 C4 C5 C6 -1.3(5)
C2 C1 C6 C5 -1.8(4)
C2 C1 C6 C7 -179.9(3)
C4 C5 C6 C1 2.5(4)
C4 C5 C6 C7 -179.6(3)
C8 N1 C7 O1 7.6(5)
C8 N1 C7 C6 -171.5(2)
C1 C6 C7 O1 8.0(4)
C5 C6 C7 O1 -170.0(3)
C1 C6 C7 N1 -172.9(2)
C5 C6 C7 N1 9.1(4)
N3 N2 C8 N1 178.7(2)
N3 N2 C8 S1 -1.2(4)
C7 N1 C8 N2 -12.8(4)
C7 N1 C8 S1 167.1(2)
N2 N3 C9 O2 -0.3(4)
N2 N3 C9 C10 178.8(2)
C13 O3 C10 C11 0.9(3)
C13 O3 C10 C9 -177.3(2)
O2 C9 C10 C11 5.0(5)
N3 C9 C10 C11 -174.1(3)
O2 C9 C10 O3 -177.3(2)
N3 C9 C10 O3 3.6(3)
O3 C10 C11 C12 -1.2(3)
C9 C10 C11 C12 176.6(3)
C10 C11 C12 C13 1.1(4)
C11 C12 C13 O3 -0.5(4)
C10 O3 C13 C12 -0.2(4)
